data_3000569
loop_
_publ_author_name
'Ismail Elhaty'

_journal_name_full 'To be published in BMC Chemistry'
_chemical_formula_sum 'C24 H24 N2 O3 S'
_space_group_name_Hall '-P 1'
_space_group_name_H-M_alt 'P -1'
_cell_angle_alpha 71.950(3)
_cell_angle_beta 87.659(3)
_cell_angle_gamma 80.236(3)
_cell_length_a 9.8524(8)
_cell_length_b 10.4162(8)
_cell_length_c 11.2079(10)
_cell_measurement_temperature 293(2)
_cell_volume 1077.68(16)
_diffrn_ambient_temperature 293(2)
_diffrn_radiation_type MoK\a
_diffrn_radiation_wavelength 0.71073
_refine_ls_goodness_of_fit_ref 1.063
_refine_ls_R_factor_all 0.0920
_refine_ls_R_factor_gt 0.0543
_refine_ls_wR_factor_gt 0.1292
_refine_ls_wR_factor_ref 0.1552
_cod_database_code 3000569
_cod_hold_until_date 2025-05-01
_cod_depositor_requested_release_date 2025-05-01

loop_
_atom_site_label
_atom_site_fract_x
_atom_site_fract_y
_atom_site_fract_z
? ? ? ?
